data_7150677
loop_
_publ_author_name
'Martin, Ren\'e'
'Saini, Ratni'
'Bauer, Ingmar'
'Gruner, Margit'
'Kataeva, Olga'
'Zagoriy, Vyacheslav'
'Entchev, Eugeni V.'
'Kurzchalia, Teymuras V.'
'Kn\"olker, Hans-Joachim'

_publ_section_title
;
 4\a-Bromo-5\a-cholestan-3\b-ol and nor-5\a-cholestan-3\b-ol
 derivatives---stereoselective synthesis and hormonal activity in
 Caenorhabditis elegans
;
_journal_issue 11
_journal_name_full 'Organic &amp; Biomolecular Chemistry'
_journal_page_first 2303
_journal_page_last 2309
_journal_paper_doi 10.1039/b904001c
_journal_volume 7
_journal_year 2009
_chemical_formula_moiety 'C27 H47 Br O'
_chemical_formula_sum 'C27 H47 Br O'
_chemical_formula_weight 467.56
_chemical_name_systematic
;
?
;
_space_group_IT_number 4
_symmetry_cell_setting monoclinic
_symmetry_space_group_name_Hall 'P 2yb'
_symmetry_space_group_name_H-M 'P 1 21 1'
_atom_sites_solution_hydrogens geom
_atom_sites_solution_primary direct
_atom_sites_solution_secondary difmap
_audit_creation_method SHELXL-97
_cell_angle_alpha 90.00
_cell_angle_beta 110.66(1)
_cell_angle_gamma 90.00
_cell_formula_units_Z 2
_cell_length_a 11.802(1)
_cell_length_b 7.528(1)
_cell_length_c 15.271(2)
_cell_measurement_reflns_used 225
_cell_measurement_temperature 198(2)
_cell_measurement_theta_max 21.87
_cell_measurement_theta_min 4.44
_cell_volume 1269.5(3)
_computing_cell_refinement 'Dirax/lsq (Duisenberg, 1992)'
_computing_data_collection 'Collect (Nonius BV, 1999)'
_computing_data_reduction 'EvalCCD (Duisenberg et al., 2003)'
_computing_molecular_graphics 'ORTEP-3 for Windows (Farrugia, 1997)'
_computing_publication_material 'WinGX (Farrugia 1999), enCIFer (Allen et al. 2004)'
_computing_structure_refinement 'SHELXL-97 (Sheldrick, 1997), WinGX (Farrugia 1999), PLATON (Spek 2005)'
_computing_structure_solution 'SIR2004 (Burla et al., 2005)'
_diffrn_ambient_temperature 198(2)
_diffrn_detector_area_resol_mean 9
_diffrn_measured_fraction_theta_full 0.998
_diffrn_measured_fraction_theta_max 0.998
_diffrn_measurement_device_type KappaCCD
_diffrn_measurement_method \f
_diffrn_radiation_monochromator graphite
_diffrn_radiation_source 'fine-focus sealed tube'
_diffrn_radiation_type MoK\a
_diffrn_radiation_wavelength 0.71073
_diffrn_reflns_av_R_equivalents 0.0465
_diffrn_reflns_av_sigmaI/netI 0.0253
_diffrn_reflns_limit_h_max 15
_diffrn_reflns_limit_h_min -15
_diffrn_reflns_limit_k_max 9
_diffrn_reflns_limit_k_min -9
_diffrn_reflns_limit_l_max 20
_diffrn_reflns_limit_l_min -20
_diffrn_reflns_number 55589
_diffrn_reflns_theta_full 27.99
_diffrn_reflns_theta_max 27.99
_diffrn_reflns_theta_min 3.06
_exptl_absorpt_coefficient_mu 1.634
_exptl_absorpt_correction_T_max 0.7253
_exptl_absorpt_correction_T_min 0.5936
_exptl_absorpt_correction_type multi-scan
_exptl_absorpt_process_details 'SADABS version 2.10 (Sheldrick,Bruker AXS Inc.,2002)'
_exptl_crystal_colour colorless
_exptl_crystal_density_diffrn 1.223
_exptl_crystal_density_method 'not measured'
_exptl_crystal_description block
_exptl_crystal_F_000 504
_exptl_crystal_size_max 0.48
_exptl_crystal_size_mid 0.36
_exptl_crystal_size_min 0.21
_refine_diff_density_max 0.173
_refine_diff_density_min -0.281
_refine_diff_density_rms 0.044
_refine_ls_abs_structure_details 'Flack H D (1983), Acta Cryst. A39, 876-881'
_refine_ls_abs_structure_Flack -0.010(5)
_refine_ls_extinction_method none
_refine_ls_goodness_of_fit_ref 1.040
_refine_ls_hydrogen_treatment mixed
_refine_ls_matrix_type full
_refine_ls_number_parameters 265
_refine_ls_number_reflns 5973
_refine_ls_number_restraints 1
_refine_ls_restrained_S_all 1.040
_refine_ls_R_factor_all 0.0393
_refine_ls_R_factor_gt 0.0268
_refine_ls_shift/su_max 0.005
_refine_ls_shift/su_mean 0.000
_refine_ls_structure_factor_coef Fsqd
_refine_ls_weighting_details 'calc w=1/[\s^2^(Fo^2^)+(0.0353P)^2^+0.1434P] where P=(Fo^2^+2Fc^2^)/3'
_refine_ls_weighting_scheme calc
_refine_ls_wR_factor_gt 0.0574
_refine_ls_wR_factor_ref 0.0611
_reflns_number_gt 5307
_reflns_number_total 5973
_reflns_threshold_expression >2sigma(I)
_cod_data_source_file b904001c.txt
_cod_data_source_block kno4
_cod_original_sg_symbol_H-M P2(1)
_cod_database_code 7150677

loop_
_symmetry_equiv_pos_as_xyz
'x, y, z'
'-x, y+1/2, -z'

loop_
_atom_site_label
_atom_site_type_symbol
_atom_site_fract_x
_atom_site_fract_y
_atom_site_fract_z
_atom_site_U_iso_or_equiv
_atom_site_adp_type
_atom_site_occupancy
_atom_site_symmetry_multiplicity
_atom_site_calc_flag
_atom_site_refinement_flags
_atom_site_disorder_assembly
_atom_site_disorder_group
C1 C -0.02683(18) -1.0577(2) -1.29544(12) 0.0304(4) Uani 1 1 d . . .
H1A H -0.0914 -0.9696 -1.3013 0.036 Uiso 1 1 calc R . .
H1B H 0.0412 -1.0325 -1.2365 0.036 Uiso 1 1 calc R . .
C2 C 0.01712(16) -1.0353(3) -1.37800(11) 0.0336(4) Uani 1 1 d . . .
H2A H -0.0524 -1.0475 -1.4374 0.040 Uiso 1 1 calc R . .
H2B H 0.0513 -0.9147 -1.3762 0.040 Uiso 1 1 calc R . .
C3 C 0.11210(17) -1.1717(2) -1.37492(12) 0.0293(4) Uani 1 1 d . . .
H3A H 0.1857 -1.1498 -1.3182 0.035 Uiso 1 1 calc R . .
O3 O 0.14262(14) -1.1451(2) -1.45696(10) 0.0401(3) Uani 1 1 d . . .
H3B H 0.196(2) -1.212(4) -1.4517(18) 0.048 Uiso 1 1 d . . .
C4 C 0.06636(15) -1.3585(2) -1.36974(11) 0.0250(3) Uani 1 1 d . . .
H4A H -0.0024 -1.3852 -1.4290 0.030 Uiso 1 1 calc R . .
Br4 Br 0.202931(17) -1.52167(3) -1.358658(12) 0.04282(6) Uani 1 1 d . . .
C5 C 0.02395(15) -1.3828(2) -1.28641(11) 0.0223(3) Uani 1 1 d . . .
H5A H 0.0952 -1.3561 -1.2288 0.027 Uiso 1 1 calc R . .
C6 C -0.01503(18) -1.5724(2) -1.27596(13) 0.0303(4) Uani 1 1 d . . .
H6A H 0.0518 -1.6553 -1.2718 0.036 Uiso 1 1 calc R . .
H6B H -0.0857 -1.6048 -1.3318 0.036 Uiso 1 1 calc R . .
C7 C -0.04852(19) -1.5906(2) -1.18807(14) 0.0319(4) Uani 1 1 d . . .
H7A H -0.0805 -1.7115 -1.1863 0.038 Uiso 1 1 calc R . .
H7B H 0.0256 -1.5764 -1.1321 0.038 Uiso 1 1 calc R . .
C8 C -0.14241(15) -1.4549(2) -1.18366(11) 0.0218(3) Uani 1 1 d . . .
H8A H -0.2208 -1.4798 -1.2354 0.026 Uiso 1 1 calc R . .
C9 C -0.10005(15) -1.2660(2) -1.19631(11) 0.0205(3) Uani 1 1 d . . .
H9A H -0.0201 -1.2490 -1.1450 0.025 Uiso 1 1 calc R . .
C10 C -0.07600(14) -1.2450(2) -1.28975(10) 0.0208(3) Uani 1 1 d . . .
C11 C -0.18487(18) -1.1243(2) -1.18110(13) 0.0301(4) Uani 1 1 d . . .
H11A H -0.1501 -1.0053 -1.1830 0.036 Uiso 1 1 calc R . .
H11B H -0.2639 -1.1308 -1.2330 0.036 Uiso 1 1 calc R . .
C12 C -0.20553(18) -1.1454(2) -1.08788(13) 0.0289(4) Uani 1 1 d . . .
H12A H -0.1282 -1.1249 -1.0356 0.035 Uiso 1 1 calc R . .
H12B H -0.2640 -1.0543 -1.0838 0.035 Uiso 1 1 calc R . .
C13 C -0.25373(15) -1.3296(2) -1.07754(11) 0.0219(3) Uani 1 1 d . . .
C14 C -0.16242(15) -1.46578(19) -1.08995(11) 0.0211(3) Uani 1 1 d . . .
H14A H -0.0826 -1.4374 -1.0406 0.025 Uiso 1 1 calc R . .
C15 C -0.20278(18) -1.6435(2) -1.06175(13) 0.0292(4) Uani 1 1 d . . .
H15A H -0.1335 -1.7263 -1.0373 0.035 Uiso 1 1 calc R . .
H15B H -0.2662 -1.6997 -1.1156 0.035 Uiso 1 1 calc R . .
C16 C -0.25324(18) -1.5923(2) -0.98439(13) 0.0269(4) Uani 1 1 d . . .
H16A H -0.2022 -1.6439 -0.9236 0.032 Uiso 1 1 calc R . .
H16B H -0.3369 -1.6375 -1.0002 0.032 Uiso 1 1 calc R . .
C17 C -0.25168(15) -1.3854(2) -0.97860(12) 0.0220(3) Uani 1 1 d . . .
H17A H -0.1708 -1.3503 -0.9327 0.026 Uiso 1 1 calc R . .
C18 C -0.38191(16) -1.3540(3) -1.14951(12) 0.0316(4) Uani 1 1 d . . .
H18A H -0.3830 -1.3187 -1.2116 0.047 Uiso 1 1 calc R . .
H18B H -0.4388 -1.2799 -1.1320 0.047 Uiso 1 1 calc R . .
H18C H -0.4058 -1.4790 -1.1509 0.047 Uiso 1 1 calc R . .
C19 C -0.19234(16) -1.2756(3) -1.37521(12) 0.0330(4) Uani 1 1 d . . .
H19A H -0.2532 -1.1869 -1.3754 0.049 Uiso 1 1 calc R . .
H19B H -0.2238 -1.3949 -1.3719 0.049 Uiso 1 1 calc R . .
H19C H -0.1740 -1.2644 -1.4327 0.049 Uiso 1 1 calc R . .
C20 C -0.34804(15) -1.3110(2) -0.94184(11) 0.0252(3) Uani 1 1 d . . .
H20A H -0.4296 -1.3460 -0.9866 0.030 Uiso 1 1 calc R . .
C21 C -0.34337(19) -1.1075(2) -0.93536(14) 0.0357(4) Uani 1 1 d . . .
H21A H -0.3537 -1.0574 -0.9969 0.054 Uiso 1 1 calc R . .
H21B H -0.2650 -1.0704 -0.8901 0.054 Uiso 1 1 calc R . .
H21C H -0.4085 -1.0649 -0.9149 0.054 Uiso 1 1 calc R . .
C22 C -0.33220(16) -1.3916(2) -0.84576(12) 0.0284(4) Uani 1 1 d . . .
H22A H -0.3308 -1.5226 -0.8511 0.034 Uiso 1 1 calc R . .
H22B H -0.2524 -1.3543 -0.8008 0.034 Uiso 1 1 calc R . .
C23 C -0.42907(16) -1.3416(3) -0.80551(12) 0.0298(4) Uani 1 1 d . . .
H23A H -0.5098 -1.3720 -0.8514 0.036 Uiso 1 1 calc R . .
H23B H -0.4268 -1.2118 -0.7948 0.036 Uiso 1 1 calc R . .
C24 C -0.41074(17) -1.4380(3) -0.71323(12) 0.0328(4) Uani 1 1 d . . .
H24A H -0.3302 -1.4057 -0.6677 0.039 Uiso 1 1 calc R . .
H24B H -0.4106 -1.5676 -0.7242 0.039 Uiso 1 1 calc R . .
C25 C -0.50660(18) -1.3966(3) -0.66988(13) 0.0430(5) Uani 1 1 d . . .
H25A H -0.5881 -1.4190 -0.7184 0.052 Uiso 1 1 calc R . .
C26 C -0.4909(2) -1.5233(5) -0.58763(15) 0.0678(7) Uani 1 1 d . . .
H26A H -0.5520 -1.4964 -0.5597 0.102 Uiso 1 1 calc R . .
H26B H -0.4098 -1.5081 -0.5405 0.102 Uiso 1 1 calc R . .
H26C H -0.5009 -1.6462 -0.6102 0.102 Uiso 1 1 calc R . .
C27 C -0.5026(2) -1.2044(4) -0.63855(17) 0.0601(7) Uani 1 1 d . . .
H27A H -0.5122 -1.1256 -0.6918 0.090 Uiso 1 1 calc R . .
H27B H -0.4246 -1.1806 -0.5890 0.090 Uiso 1 1 calc R . .
H27C H -0.5684 -1.1829 -0.6147 0.090 Uiso 1 1 calc R . .

loop_
_atom_site_aniso_label
_atom_site_aniso_U_11
_atom_site_aniso_U_22
_atom_site_aniso_U_33
_atom_site_aniso_U_23
_atom_site_aniso_U_13
_atom_site_aniso_U_12
C1 0.0472(10) 0.0207(10) 0.0315(8) 0.0014(6) 0.0243(8) 0.0010(7)
C2 0.0532(10) 0.0246(9) 0.0323(8) 0.0034(9) 0.0265(7) -0.0038(9)
C3 0.0337(9) 0.0362(10) 0.0220(8) -0.0001(7) 0.0147(7) -0.0049(7)
O3 0.0530(9) 0.0440(9) 0.0362(8) 0.0052(6) 0.0315(7) 0.0010(6)
C4 0.0286(8) 0.0271(9) 0.0207(8) -0.0006(6) 0.0106(7) 0.0055(7)
Br4 0.04581(11) 0.05044(11) 0.04176(10) 0.01126(10) 0.02730(8) 0.02139(10)
C5 0.0280(8) 0.0211(8) 0.0186(8) -0.0008(6) 0.0093(7) 0.0006(7)
C6 0.0474(11) 0.0180(9) 0.0349(9) -0.0023(6) 0.0261(8) 0.0031(7)
C7 0.0515(11) 0.0170(7) 0.0372(10) 0.0044(7) 0.0281(9) 0.0061(7)
C8 0.0285(8) 0.0172(7) 0.0226(8) -0.0016(6) 0.0127(7) -0.0031(6)
C9 0.0268(8) 0.0167(8) 0.0203(7) -0.0002(6) 0.0112(6) 0.0000(6)
C10 0.0259(8) 0.0192(8) 0.0188(7) 0.0008(6) 0.0099(6) 0.0011(6)
C11 0.0469(11) 0.0166(8) 0.0382(10) 0.0055(7) 0.0290(9) 0.0063(7)
C12 0.0432(10) 0.0188(8) 0.0346(9) -0.0003(7) 0.0260(8) 0.0014(7)
C13 0.0267(8) 0.0190(8) 0.0219(8) 0.0014(6) 0.0111(7) 0.0013(6)
C14 0.0262(8) 0.0164(8) 0.0226(8) 0.0000(5) 0.0110(7) -0.0004(6)
C15 0.0432(11) 0.0170(8) 0.0352(10) 0.0013(7) 0.0235(9) 0.0008(7)
C16 0.0368(9) 0.0221(8) 0.0271(9) 0.0028(7) 0.0179(8) -0.0008(7)
C17 0.0236(8) 0.0205(8) 0.0233(8) 0.0008(6) 0.0102(7) -0.0001(6)
C18 0.0292(9) 0.0423(11) 0.0238(9) 0.0026(7) 0.0099(7) 0.0022(7)
C19 0.0300(9) 0.0450(11) 0.0223(8) 0.0036(8) 0.0073(7) 0.0025(8)
C20 0.0260(8) 0.0295(9) 0.0224(8) 0.0012(6) 0.0115(6) 0.0006(7)
C21 0.0489(11) 0.0297(9) 0.0401(10) 0.0051(8) 0.0301(9) 0.0109(8)
C22 0.0309(9) 0.0317(9) 0.0262(9) 0.0017(7) 0.0146(7) 0.0013(7)
C23 0.0283(8) 0.0399(10) 0.0246(8) 0.0008(7) 0.0133(7) -0.0007(7)
C24 0.0340(10) 0.0416(10) 0.0249(8) -0.0005(7) 0.0129(7) -0.0073(8)
C25 0.0311(10) 0.0756(15) 0.0248(9) 0.0016(9) 0.0129(8) -0.0138(10)
C26 0.0689(14) 0.101(2) 0.0423(11) 0.0087(17) 0.0307(10) -0.0307(19)
C27 0.0662(16) 0.0846(19) 0.0430(13) -0.0051(12) 0.0361(12) 0.0109(14)

loop_
_atom_type_symbol
_atom_type_description
_atom_type_scat_dispersion_real
_atom_type_scat_dispersion_imag
_atom_type_scat_source
C C 0.0033 0.0016 'International Tables Vol C Tables 4.2.6.8 and 6.1.1.4'
H H 0.0000 0.0000 'International Tables Vol C Tables 4.2.6.8 and 6.1.1.4'
Br Br -0.2901 2.4595 'International Tables Vol C Tables 4.2.6.8 and 6.1.1.4'
O O 0.0106 0.0060 'International Tables Vol C Tables 4.2.6.8 and 6.1.1.4'

loop_
_geom_angle_atom_site_label_1
_geom_angle_atom_site_label_2
_geom_angle_atom_site_label_3
_geom_angle
_geom_angle_site_symmetry_1
_geom_angle_site_symmetry_3
_geom_angle_publ_flag
C2 C1 C10 113.03(14) . . ?
C2 C1 H1A 109.0 . . ?
C10 C1 H1A 109.0 . . ?
C2 C1 H1B 109.0 . . ?
C10 C1 H1B 109.0 . . ?
H1A C1 H1B 107.8 . . ?
C3 C2 C1 111.27(15) . . ?
C3 C2 H2A 109.4 . . ?
C1 C2 H2A 109.4 . . ?
C3 C2 H2B 109.4 . . ?
C1 C2 H2B 109.4 . . ?
H2A C2 H2B 108.0 . . ?
O3 C3 C2 106.89(14) . . ?
O3 C3 C4 112.22(14) . . ?
C2 C3 C4 111.00(15) . . ?
O3 C3 H3A 108.9 . . ?
C2 C3 H3A 108.9 . . ?
C4 C3 H3A 108.9 . . ?
C3 O3 H3B 104.9(19) . . ?
C3 C4 C5 112.29(13) . . ?
C3 C4 Br4 106.53(11) . . ?
C5 C4 Br4 110.39(11) . . ?
C3 C4 H4A 109.2 . . ?
C5 C4 H4A 109.2 . . ?
Br4 C4 H4A 109.2 . . ?
C6 C5 C4 113.38(13) . . ?
C6 C5 C10 111.95(13) . . ?
C4 C5 C10 111.01(13) . . ?
C6 C5 H5A 106.7 . . ?
C4 C5 H5A 106.7 . . ?
C10 C5 H5A 106.7 . . ?
C5 C6 C7 110.80(13) . . ?
C5 C6 H6A 109.5 . . ?
C7 C6 H6A 109.5 . . ?
C5 C6 H6B 109.5 . . ?
C7 C6 H6B 109.5 . . ?
H6A C6 H6B 108.1 . . ?
C8 C7 C6 113.25(14) . . ?
C8 C7 H7A 108.9 . . ?
C6 C7 H7A 108.9 . . ?
C8 C7 H7B 108.9 . . ?
C6 C7 H7B 108.9 . . ?
H7A C7 H7B 107.7 . . ?
C7 C8 C14 111.05(13) . . ?
C7 C8 C9 109.82(13) . . ?
C14 C8 C9 109.25(12) . . ?
C7 C8 H8A 108.9 . . ?
C14 C8 H8A 108.9 . . ?
C9 C8 H8A 108.9 . . ?
C11 C9 C8 111.38(13) . . ?
C11 C9 C10 114.02(13) . . ?
C8 C9 C10 112.35(12) . . ?
C11 C9 H9A 106.1 . . ?
C8 C9 H9A 106.1 . . ?
C10 C9 H9A 106.1 . . ?
C1 C10 C19 109.27(14) . . ?
C1 C10 C5 108.40(13) . . ?
C19 C10 C5 111.48(13) . . ?
C1 C10 C9 109.81(12) . . ?
C19 C10 C9 111.37(13) . . ?
C5 C10 C9 106.43(12) . . ?
C12 C11 C9 113.18(13) . . ?
C12 C11 H11A 108.9 . . ?
C9 C11 H11A 108.9 . . ?
C12 C11 H11B 108.9 . . ?
C9 C11 H11B 108.9 . . ?
H11A C11 H11B 107.8 . . ?
C13 C12 C11 112.12(14) . . ?
C13 C12 H12A 109.2 . . ?
C11 C12 H12A 109.2 . . ?
C13 C12 H12B 109.2 . . ?
C11 C12 H12B 109.2 . . ?
H12A C12 H12B 107.9 . . ?
C12 C13 C18 110.07(15) . . ?
C12 C13 C14 106.74(13) . . ?
C18 C13 C14 112.72(13) . . ?
C12 C13 C17 117.72(14) . . ?
C18 C13 C17 109.62(13) . . ?
C14 C13 C17 99.62(12) . . ?
C15 C14 C8 118.34(13) . . ?
C15 C14 C13 104.19(12) . . ?
C8 C14 C13 115.01(12) . . ?
C15 C14 H14A 106.1 . . ?
C8 C14 H14A 106.1 . . ?
C13 C14 H14A 106.1 . . ?
C14 C15 C16 103.80(13) . . ?
C14 C15 H15A 111.0 . . ?
C16 C15 H15A 111.0 . . ?
C14 C15 H15B 111.0 . . ?
C16 C15 H15B 111.0 . . ?
H15A C15 H15B 109.0 . . ?
C15 C16 C17 106.99(14) . . ?
C15 C16 H16A 110.3 . . ?
C17 C16 H16A 110.3 . . ?
C15 C16 H16B 110.3 . . ?
C17 C16 H16B 110.3 . . ?
H16A C16 H16B 108.6 . . ?
C20 C17 C16 112.86(15) . . ?
C20 C17 C13 119.60(14) . . ?
C16 C17 C13 102.59(14) . . ?
C20 C17 H17A 107.0 . . ?
C16 C17 H17A 107.0 . . ?
C13 C17 H17A 107.0 . . ?
C13 C18 H18A 109.5 . . ?
C13 C18 H18B 109.5 . . ?
H18A C18 H18B 109.5 . . ?
C13 C18 H18C 109.5 . . ?
H18A C18 H18C 109.5 . . ?
H18B C18 H18C 109.5 . . ?
C10 C19 H19A 109.5 . . ?
C10 C19 H19B 109.5 . . ?
H19A C19 H19B 109.5 . . ?
C10 C19 H19C 109.5 . . ?
H19A C19 H19C 109.5 . . ?
H19B C19 H19C 109.5 . . ?
C21 C20 C22 110.08(14) . . ?
C21 C20 C17 111.85(14) . . ?
C22 C20 C17 110.32(14) . . ?
C21 C20 H20A 108.2 . . ?
C22 C20 H20A 108.2 . . ?
C17 C20 H20A 108.2 . . ?
C20 C21 H21A 109.5 . . ?
C20 C21 H21B 109.5 . . ?
H21A C21 H21B 109.5 . . ?
C20 C21 H21C 109.5 . . ?
H21A C21 H21C 109.5 . . ?
H21B C21 H21C 109.5 . . ?
C23 C22 C20 115.56(14) . . ?
C23 C22 H22A 108.4 . . ?
C20 C22 H22A 108.4 . . ?
C23 C22 H22B 108.4 . . ?
C20 C22 H22B 108.4 . . ?
H22A C22 H22B 107.5 . . ?
C22 C23 C24 111.83(15) . . ?
C22 C23 H23A 109.3 . . ?
C24 C23 H23A 109.3 . . ?
C22 C23 H23B 109.3 . . ?
C24 C23 H23B 109.3 . . ?
H23A C23 H23B 107.9 . . ?
C23 C24 C25 114.56(17) . . ?
C23 C24 H24A 108.6 . . ?
C25 C24 H24A 108.6 . . ?
C23 C24 H24B 108.6 . . ?
C25 C24 H24B 108.6 . . ?
H24A C24 H24B 107.6 . . ?
C27 C25 C24 112.60(18) . . ?
C27 C25 C26 110.6(2) . . ?
C24 C25 C26 109.5(2) . . ?
C27 C25 H25A 108.0 . . ?
C24 C25 H25A 108.0 . . ?
C26 C25 H25A 108.0 . . ?
C25 C26 H26A 109.5 . . ?
C25 C26 H26B 109.5 . . ?
H26A C26 H26B 109.5 . . ?
C25 C26 H26C 109.5 . . ?
H26A C26 H26C 109.5 . . ?
H26B C26 H26C 109.5 . . ?
C25 C27 H27A 109.5 . . ?
C25 C27 H27B 109.5 . . ?
H27A C27 H27B 109.5 . . ?
C25 C27 H27C 109.5 . . ?
H27A C27 H27C 109.5 . . ?
H27B C27 H27C 109.5 . . ?

loop_
_geom_bond_atom_site_label_1
_geom_bond_atom_site_label_2
_geom_bond_distance
_geom_bond_site_symmetry_2
_geom_bond_publ_flag
C1 C2 1.532(2) . ?
C1 C10 1.539(2) . ?
C1 H1A 0.9900 . ?
C1 H1B 0.9900 . ?
C2 C3 1.509(3) . ?
C2 H2A 0.9900 . ?
C2 H2B 0.9900 . ?
C3 O3 1.435(2) . ?
C3 C4 1.519(2) . ?
C3 H3A 1.0000 . ?
O3 H3B 0.79(3) . ?
C4 C5 1.534(2) . ?
C4 Br4 1.9855(16) . ?
C4 H4A 1.0000 . ?
C5 C6 1.526(2) . ?
C5 C10 1.558(2) . ?
C5 H5A 1.0000 . ?
C6 C7 1.533(2) . ?
C6 H6A 0.9900 . ?
C6 H6B 0.9900 . ?
C7 C8 1.526(2) . ?
C7 H7A 0.9900 . ?
C7 H7B 0.9900 . ?
C8 C14 1.532(2) . ?
C8 C9 1.542(2) . ?
C8 H8A 1.0000 . ?
C9 C11 1.536(2) . ?
C9 C10 1.558(2) . ?
C9 H9A 1.0000 . ?
C10 C19 1.542(2) . ?
C11 C12 1.535(2) . ?
C11 H11A 0.9900 . ?
C11 H11B 0.9900 . ?
C12 C13 1.528(2) . ?
C12 H12A 0.9900 . ?
C12 H12B 0.9900 . ?
C13 C18 1.535(2) . ?
C13 C14 1.547(2) . ?
C13 C17 1.560(2) . ?
C14 C15 1.532(2) . ?
C14 H14A 1.0000 . ?
C15 C16 1.548(3) . ?
C15 H15A 0.9900 . ?
C15 H15B 0.9900 . ?
C16 C17 1.560(3) . ?
C16 H16A 0.9900 . ?
C16 H16B 0.9900 . ?
C17 C20 1.540(2) . ?
C17 H17A 1.0000 . ?
C18 H18A 0.9800 . ?
C18 H18B 0.9800 . ?
C18 H18C 0.9800 . ?
C19 H19A 0.9800 . ?
C19 H19B 0.9800 . ?
C19 H19C 0.9800 . ?
C20 C21 1.534(3) . ?
C20 C22 1.537(2) . ?
C20 H20A 1.0000 . ?
C21 H21A 0.9800 . ?
C21 H21B 0.9800 . ?
C21 H21C 0.9800 . ?
C22 C23 1.524(2) . ?
C22 H22A 0.9900 . ?
C22 H22B 0.9900 . ?
C23 C24 1.531(2) . ?
C23 H23A 0.9900 . ?
C23 H23B 0.9900 . ?
C24 C25 1.531(3) . ?
C24 H24A 0.9900 . ?
C24 H24B 0.9900 . ?
C25 C27 1.520(4) . ?
C25 C26 1.535(3) . ?
C25 H25A 1.0000 . ?
C26 H26A 0.9800 . ?
C26 H26B 0.9800 . ?
C26 H26C 0.9800 . ?
C27 H27A 0.9800 . ?
C27 H27B 0.9800 . ?
C27 H27C 0.9800 . ?

loop_
_geom_torsion_atom_site_label_1
_geom_torsion_atom_site_label_2
_geom_torsion_atom_site_label_3
_geom_torsion_atom_site_label_4
_geom_torsion
_geom_torsion_site_symmetry_1
_geom_torsion_site_symmetry_2
_geom_torsion_site_symmetry_3
_geom_torsion_site_symmetry_4
_geom_torsion_publ_flag
C10 C1 C2 C3 -56.2(2) . . . . ?
C1 C2 C3 O3 177.23(15) . . . . ?
C1 C2 C3 C4 54.6(2) . . . . ?
O3 C3 C4 C5 -175.34(14) . . . . ?
C2 C3 C4 C5 -55.81(18) . . . . ?
O3 C3 C4 Br4 63.70(16) . . . . ?
C2 C3 C4 Br4 -176.78(11) . . . . ?
C3 C4 C5 C6 -176.37(15) . . . . ?
Br4 C4 C5 C6 -57.65(17) . . . . ?
C3 C4 C5 C10 56.60(18) . . . . ?
Br4 C4 C5 C10 175.32(11) . . . . ?
C4 C5 C6 C7 176.36(14) . . . . ?
C10 C5 C6 C7 -57.1(2) . . . . ?
C5 C6 C7 C8 53.5(2) . . . . ?
C6 C7 C8 C14 -173.91(15) . . . . ?
C6 C7 C8 C9 -53.0(2) . . . . ?
C7 C8 C9 C11 -173.49(15) . . . . ?
C14 C8 C9 C11 -51.47(18) . . . . ?
C7 C8 C9 C10 57.20(18) . . . . ?
C14 C8 C9 C10 179.22(13) . . . . ?
C2 C1 C10 C19 -66.23(18) . . . . ?
C2 C1 C10 C5 55.45(18) . . . . ?
C2 C1 C10 C9 171.34(14) . . . . ?
C6 C5 C10 C1 177.26(14) . . . . ?
C4 C5 C10 C1 -54.93(17) . . . . ?
C6 C5 C10 C19 -62.43(17) . . . . ?
C4 C5 C10 C19 65.38(17) . . . . ?
C6 C5 C10 C9 59.20(17) . . . . ?
C4 C5 C10 C9 -173.00(13) . . . . ?
C11 C9 C10 C1 55.46(19) . . . . ?
C8 C9 C10 C1 -176.61(13) . . . . ?
C11 C9 C10 C19 -65.71(18) . . . . ?
C8 C9 C10 C19 62.21(17) . . . . ?
C11 C9 C10 C5 172.60(14) . . . . ?
C8 C9 C10 C5 -59.48(16) . . . . ?
C8 C9 C11 C12 52.6(2) . . . . ?
C10 C9 C11 C12 -178.96(14) . . . . ?
C9 C11 C12 C13 -55.9(2) . . . . ?
C11 C12 C13 C18 -66.87(19) . . . . ?
C11 C12 C13 C14 55.77(19) . . . . ?
C11 C12 C13 C17 166.56(15) . . . . ?
C7 C8 C14 C15 -57.6(2) . . . . ?
C9 C8 C14 C15 -178.91(15) . . . . ?
C7 C8 C14 C13 178.40(14) . . . . ?
C9 C8 C14 C13 57.12(17) . . . . ?
C12 C13 C14 C15 170.24(14) . . . . ?
C18 C13 C14 C15 -68.80(16) . . . . ?
C17 C13 C14 C15 47.31(15) . . . . ?
C12 C13 C14 C8 -58.60(17) . . . . ?
C18 C13 C14 C8 62.36(17) . . . . ?
C17 C13 C14 C8 178.47(13) . . . . ?
C8 C14 C15 C16 -162.18(15) . . . . ?
C13 C14 C15 C16 -33.01(17) . . . . ?
C14 C15 C16 C17 5.6(2) . . . . ?
C15 C16 C17 C20 153.36(14) . . . . ?
C15 C16 C17 C13 23.32(19) . . . . ?
C12 C13 C17 C20 77.0(2) . . . . ?
C18 C13 C17 C20 -49.8(2) . . . . ?
C14 C13 C17 C20 -168.20(14) . . . . ?
C12 C13 C17 C16 -157.19(15) . . . . ?
C18 C13 C17 C16 76.02(17) . . . . ?
C14 C13 C17 C16 -42.42(16) . . . . ?
C16 C17 C20 C21 179.12(16) . . . . ?
C13 C17 C20 C21 -60.1(2) . . . . ?
C16 C17 C20 C22 56.2(2) . . . . ?
C13 C17 C20 C22 177.00(14) . . . . ?
C21 C20 C22 C23 61.4(2) . . . . ?
C17 C20 C22 C23 -174.69(15) . . . . ?
C20 C22 C23 C24 176.06(15) . . . . ?
C22 C23 C24 C25 -178.82(16) . . . . ?
C23 C24 C25 C27 -65.9(2) . . . . ?
C23 C24 C25 C26 170.56(18) . . . . ?

loop_
_cod_related_entry_id
_cod_related_entry_database
_cod_related_entry_code
1 ChemSpider 24776221
